data_2017597
loop_
_publ_author_name
'Perp\'etuo, Genivaldo Julio'
'Janczak, Jan'

_publ_section_title
;
 Hydrogen-bonded networks in 5-chloropyridin-2-amine--fumaric acid
 (2/1) and 2-aminopyridinium <small>DL</small>-malate
;
_journal_coeditor_code FA3217
_journal_issue 4
_journal_name_full 'Acta Crystallographica Section C'
_journal_page_first o225
_journal_page_last o228
_journal_paper_doi 10.1107/S010827011000987X
_journal_volume 66
_journal_year 2010
_chemical_formula_iupac '2C5 H5 Cl N2, C4 H4 O4'
_chemical_formula_moiety '2(C5 H5 Cl N2), C4 H4 O4'
_chemical_formula_sum 'C14 H14 Cl2 N4 O4'
_chemical_formula_weight 373.24
_chemical_name_systematic
;
5-chloropyridin-2-amine--(2<i>E</i>)-but-2-enedioate (2/1)
;
_space_group_IT_number 14
_symmetry_cell_setting monoclinic
_symmetry_space_group_name_Hall '-P 2ybc'
_symmetry_space_group_name_H-M 'P 1 21/c 1'
_atom_sites_solution_hydrogens geom
_atom_sites_solution_primary direct
_atom_sites_solution_secondary difmap
_audit_creation_method SHELXL-97
_cell_angle_alpha 90.00
_cell_angle_beta 102.87(3)
_cell_angle_gamma 90.00
_cell_formula_units_Z 2
_cell_length_a 13.806(3)
_cell_length_b 5.0660(10)
_cell_length_c 11.705(2)
_cell_measurement_reflns_used 652
_cell_measurement_temperature 295(2)
_cell_measurement_theta_max 29.61
_cell_measurement_theta_min 3.03
_cell_volume 798.1(3)
_computing_cell_refinement
;
CrysAlis Red (Oxford Diffraction, 2008)
;
_computing_data_collection
;
CrysAlis CCD (Oxford Diffraction, 2008)
;
_computing_data_reduction
;
CrysAlis Red (Oxford Diffraction, 2008)
;
_computing_molecular_graphics
;
DIAMOND (Brandenburg &  Putz, 2006)
;
_computing_publication_material 'SHELXL97 (Sheldrick, 2008)'
_computing_structure_refinement 'SHELXL97 (Sheldrick, 2008)'
_computing_structure_solution 'SHELXS97 (Sheldrick, 2008)'
_diffrn_ambient_temperature 295(2)
_diffrn_detector_area_resol_mean '1-24x1-24 with blocks 2x2'
_diffrn_measured_fraction_theta_full 0.991
_diffrn_measured_fraction_theta_max 0.921
_diffrn_measurement_device_type 'KUMA KM-4 with area CCD detector'
_diffrn_measurement_method \w-scan
_diffrn_radiation_monochromator graphite
_diffrn_radiation_source 'fine-focus sealed tube'
_diffrn_radiation_type MoK\a
_diffrn_radiation_wavelength 0.71073
_diffrn_reflns_av_R_equivalents 0.0090
_diffrn_reflns_av_sigmaI/netI 0.0109
_diffrn_reflns_limit_h_max 18
_diffrn_reflns_limit_h_min -18
_diffrn_reflns_limit_k_max 6
_diffrn_reflns_limit_k_min -4
_diffrn_reflns_limit_l_max 16
_diffrn_reflns_limit_l_min -15
_diffrn_reflns_number 8665
_diffrn_reflns_theta_full 28.50
_diffrn_reflns_theta_max 29.61
_diffrn_reflns_theta_min 3.03
_exptl_absorpt_coefficient_mu 0.435
_exptl_absorpt_correction_T_max 0.9284
_exptl_absorpt_correction_T_min 0.8545
_exptl_absorpt_correction_type numerical
_exptl_absorpt_process_details
;
(CrysAlis Red; Oxford Diffraction, 2008)
;
_exptl_crystal_colour colourless
_exptl_crystal_density_diffrn 1.553
_exptl_crystal_density_meas 1.55
_exptl_crystal_density_method flotation
_exptl_crystal_description paralellepied
_exptl_crystal_F_000 384
_exptl_crystal_size_max 0.38
_exptl_crystal_size_mid 0.27
_exptl_crystal_size_min 0.18
_refine_diff_density_max 0.341
_refine_diff_density_min -0.357
_refine_ls_extinction_coef 0.011(3)
_refine_ls_extinction_expression Fc^*^=kFc[1+0.001xFc^2^\l^3^/sin(2\q)]^-1/4^
_refine_ls_extinction_method SHELXL
_refine_ls_goodness_of_fit_ref 1.002
_refine_ls_hydrogen_treatment mixed
_refine_ls_matrix_type full
_refine_ls_number_parameters 119
_refine_ls_number_reflns 2063
_refine_ls_number_restraints 0
_refine_ls_restrained_S_all 1.002
_refine_ls_R_factor_all 0.0510
_refine_ls_R_factor_gt 0.0414
_refine_ls_shift/su_max 0.000
_refine_ls_shift/su_mean 0.000
_refine_ls_structure_factor_coef Fsqd
_refine_ls_weighting_details 'calc w=1/[\s^2^(Fo^2^)+(0.0648P)^2^+0.2500P] where P=(Fo^2^+2Fc^2^)/3'
_refine_ls_weighting_scheme calc
_refine_ls_wR_factor_gt 0.1061
_refine_ls_wR_factor_ref 0.1166
_reflns_number_gt 1651
_reflns_number_total 2063
_reflns_threshold_expression I>2\s(I)
_cod_data_source_file fa3217.cif
_cod_data_source_block I
_cod_original_sg_symbol_H-M 'P 21/c'
_cod_database_code 2017597
_cod_database_fobs_code 2017597

loop_
_symmetry_equiv_pos_as_xyz
'x, y, z'
'-x, y+1/2, -z+1/2'
'-x, -y, -z'
'x, -y-1/2, z-1/2'

loop_
_atom_site_type_symbol
_atom_site_label
_atom_site_fract_x
_atom_site_fract_y
_atom_site_fract_z
_atom_site_U_iso_or_equiv
_atom_site_adp_type
_atom_site_calc_flag
_atom_site_refinement_flags
_atom_site_occupancy
_atom_site_disorder_assembly
_atom_site_disorder_group
O O1 0.15302(8) 0.0878(2) 0.02724(9) 0.0415(3) Uani d D 1 . .
H H1O 0.1799(13) -0.027(3) 0.0746(14) 0.050 Uiso d D 1 . .
O O2 0.05197(9) 0.1374(3) 0.15010(10) 0.0505(3) Uani d . 1 . .
C C7 0.08027(11) 0.2015(3) 0.06229(12) 0.0358(3) Uani d . 1 . .
C C8 0.03254(10) 0.4199(3) -0.01511(13) 0.0384(3) Uani d . 1 . .
H H8 0.0492 0.4441 -0.0871 0.046 Uiso calc R 1 . .
N N1 0.24636(9) -0.3011(3) 0.15176(11) 0.0376(3) Uani d . 1 . .
C C2 0.22565(11) -0.4011(3) 0.25012(12) 0.0388(3) Uani d . 1 . .
C C3 0.27956(12) -0.6192(3) 0.30670(13) 0.0446(4) Uani d . 1 . .
H H3 0.2660 -0.6862 0.3755 0.054 Uiso calc R 1 . .
C C4 0.35175(12) -0.7310(3) 0.25962(15) 0.0445(4) Uani d . 1 . .
H H4 0.3875 -0.8756 0.2955 0.053 Uiso calc R 1 . .
C C5 0.37116(10) -0.6252(3) 0.15695(13) 0.0395(3) Uani d . 1 . .
C C6 0.31839(11) -0.4139(3) 0.10568(13) 0.0393(3) Uani d . 1 . .
H H6 0.3319 -0.3446 0.0373 0.047 Uiso calc R 1 . .
N N2 0.15435(12) -0.2831(3) 0.29338(14) 0.0523(4) Uani d . 1 . .
H H21 0.1189(16) -0.139(5) 0.2525(19) 0.063 Uiso d . 1 . .
H H22 0.1400(16) -0.361(5) 0.349(2) 0.063 Uiso d . 1 . .
Cl Cl1 0.46095(3) -0.76762(10) 0.09378(4) 0.05647(19) Uani d . 1 . .

loop_
_atom_site_aniso_label
_atom_site_aniso_U_11
_atom_site_aniso_U_22
_atom_site_aniso_U_33
_atom_site_aniso_U_12
_atom_site_aniso_U_13
_atom_site_aniso_U_23
O1 0.0454(6) 0.0424(6) 0.0388(5) 0.0122(5) 0.0140(4) 0.0078(4)
O2 0.0558(7) 0.0523(7) 0.0502(7) 0.0147(5) 0.0265(5) 0.0156(5)
C7 0.0373(7) 0.0344(7) 0.0360(7) -0.0017(6) 0.0086(5) 0.0020(5)
C8 0.0423(7) 0.0357(7) 0.0387(7) 0.0011(6) 0.0120(6) 0.0049(6)
N1 0.0423(6) 0.0386(6) 0.0335(6) 0.0039(5) 0.0122(5) 0.0024(5)
C2 0.0442(7) 0.0389(8) 0.0337(7) -0.0025(6) 0.0096(6) 0.0004(6)
C3 0.0534(8) 0.0452(8) 0.0353(7) 0.0011(7) 0.0100(6) 0.0088(6)
C4 0.0451(8) 0.0418(8) 0.0433(8) 0.0053(6) 0.0029(6) 0.0063(6)
C5 0.0370(7) 0.0415(8) 0.0391(7) -0.0001(6) 0.0062(6) -0.0030(6)
C6 0.0433(7) 0.0395(8) 0.0359(7) 0.0017(6) 0.0105(6) 0.0028(6)
N2 0.0641(9) 0.0516(9) 0.0496(8) 0.0110(7) 0.0307(7) 0.0092(7)
Cl1 0.0494(3) 0.0605(3) 0.0626(3) 0.01059(18) 0.0189(2) -0.0065(2)

loop_
_atom_type_symbol
_atom_type_description
_atom_type_scat_dispersion_real
_atom_type_scat_dispersion_imag
_atom_type_scat_source
C C 0.0033 0.0016 'International Tables Vol C Tables 4.2.6.8 and 6.1.1.4'
H H 0.0000 0.0000 'International Tables Vol C Tables 4.2.6.8 and 6.1.1.4'
N N 0.0061 0.0033 'International Tables Vol C Tables 4.2.6.8 and 6.1.1.4'
O O 0.0106 0.0060 'International Tables Vol C Tables 4.2.6.8 and 6.1.1.4'
Cl Cl 0.1484 0.1585 'International Tables Vol C Tables 4.2.6.8 and 6.1.1.4'

loop_
_geom_angle_atom_site_label_1
_geom_angle_atom_site_label_2
_geom_angle_atom_site_label_3
_geom_angle_site_symmetry_1
_geom_angle_site_symmetry_3
_geom_angle
_geom_angle_publ_flag
C7 O1 H1O . . 111.1(13) ?
O2 C7 O1 . . 124.19(14) ?
O2 C7 C8 . . 121.89(14) ?
O1 C7 C8 . . 113.92(12) ?
C8 C8 C7 3_565 . 122.08(17) ?
C8 C8 H8 3_565 . 119.0 ?
C7 C8 H8 . . 119.0 ?
C2 N1 C6 . . 119.69(13) ?
N2 C2 N1 . . 117.91(14) ?
N2 C2 C3 . . 121.69(14) ?
N1 C2 C3 . . 120.38(14) ?
C4 C3 C2 . . 119.42(14) ?
C4 C3 H3 . . 120.3 ?
C2 C3 H3 . . 120.3 ?
C3 C4 C5 . . 119.10(15) ?
C3 C4 H4 . . 120.4 ?
C5 C4 H4 . . 120.4 ?
C6 C5 C4 . . 119.77(14) ?
C6 C5 Cl1 . . 120.23(12) ?
C4 C5 Cl1 . . 119.99(12) ?
C5 C6 N1 . . 121.63(14) ?
C5 C6 H6 . . 119.2 ?
N1 C6 H6 . . 119.2 ?
C2 N2 H21 . . 119.5(13) ?
C2 N2 H22 . . 114.2(16) ?
H21 N2 H22 . . 126(2) ?

loop_
_geom_bond_atom_site_label_1
_geom_bond_atom_site_label_2
_geom_bond_site_symmetry_2
_geom_bond_distance
_geom_bond_publ_flag
O1 C7 . 1.3008(18) ?
O1 H1O . 0.830(10) ?
O2 C7 . 1.2220(18) ?
C7 C8 . 1.488(2) ?
C8 C8 3_565 1.316(3) ?
C8 H8 . 0.9300 ?
N1 C2 . 1.3455(19) ?
N1 C6 . 1.3584(19) ?
C2 N2 . 1.343(2) ?
C2 C3 . 1.412(2) ?
C3 C4 . 1.365(2) ?
C3 H3 . 0.9300 ?
C4 C5 . 1.395(2) ?
C4 H4 . 0.9300 ?
C5 C6 . 1.357(2) ?
C5 Cl1 . 1.7355(16) ?
C6 H6 . 0.9300 ?
N2 H21 . 0.95(2) ?
N2 H22 . 0.82(2) ?

loop_
_geom_hbond_atom_site_label_D
_geom_hbond_atom_site_label_H
_geom_hbond_atom_site_label_A
_geom_hbond_site_symmetry_A
_geom_hbond_distance_DH
_geom_hbond_distance_HA
_geom_hbond_distance_DA
_geom_hbond_angle_DHA
_geom_hbond_publ_flag
O1 H1O N1 . 0.830(10) 1.795(10) 2.6136(16) 168.3(19) y
N2 H21 O2 . 0.95(2) 1.94(2) 2.880(2) 172.1(19) y
N2 H22 O1 4_556 0.82(2) 2.36(2) 3.146(2) 162(2) y

loop_
_geom_torsion_atom_site_label_1
_geom_torsion_atom_site_label_2
_geom_torsion_atom_site_label_3
_geom_torsion_atom_site_label_4
_geom_torsion_site_symmetry_1
_geom_torsion_site_symmetry_2
_geom_torsion_site_symmetry_3
_geom_torsion_site_symmetry_4
_geom_torsion
_geom_torsion_publ_flag
O2 C7 C8 C8 . . . 3_565 10.0(3) ?
O1 C7 C8 C8 . . . 3_565 -170.32(18) ?
C6 N1 C2 N2 . . . . 179.60(14) ?
C6 N1 C2 C3 . . . . 1.2(2) ?
N2 C2 C3 C4 . . . . -179.54(16) ?
N1 C2 C3 C4 . . . . -1.2(2) ?
C2 C3 C4 C5 . . . . 0.5(2) ?
C3 C4 C5 C6 . . . . 0.1(2) ?
C3 C4 C5 Cl1 . . . . -178.76(12) ?
C4 C5 C6 N1 . . . . -0.1(2) ?
Cl1 C5 C6 N1 . . . . 178.75(11) ?
C2 N1 C6 C5 . . . . -0.5(2) ?
